data_8101901
loop_
_publ_author_name
'Zhao, L.-F.'

_publ_section_title
;
Crystal structure of (E)-4-methoxy-nitrophenone N-(2,4-dinitrophenyl)
hydrazone, C~14~H~11~N~5~O~7~
;
_journal_issue 1
_journal_name_full 'Zeitschrift f\"ur Kristallographie - New Crystal Structures'
_journal_page_first 29
_journal_page_last 30
_journal_volume 221
_journal_year 2006
_chemical_formula_moiety 'C14 H11 N5 O7'
_chemical_formula_sum 'C14 H11 N5 O7'
_chemical_formula_weight 361.28
_chemical_melting_point 116
_chemical_name_systematic
; 
(E)-4-methoxy-nitrophenone N-(2,4-dinitrophenyl)hydrazone
;
_space_group_IT_number 14
_symmetry_cell_setting monoclinic
_symmetry_space_group_name_Hall '-P 2ybc'
_symmetry_space_group_name_H-M 'P 1 21/c 1'
_atom_sites_solution_hydrogens geom
_atom_sites_solution_primary direct
_atom_sites_solution_secondary difmap
_audit_creation_method SHELXL-97
_cell_angle_alpha 90.00
_cell_angle_beta 100.43(1)
_cell_angle_gamma 90.00
_cell_formula_units_Z 4
_cell_length_a 15.075(2)
_cell_length_b 17.683(3)
_cell_length_c 6.099(1)
_cell_measurement_reflns_used 35
_cell_measurement_temperature 296(2)
_cell_measurement_theta_max 15.09
_cell_measurement_theta_min 3.59
_cell_volume 1599.0(4)
_computing_cell_refinement 'Siemens XSCANS'
_computing_data_collection 'Siemens XSCANS'
_computing_data_reduction 'Siemens SHELXTL'
_computing_molecular_graphics 'Siemens SHELXTL'
_computing_publication_material 'Siemens SHELXTL'
_computing_structure_refinement 'SHELXL-97 (Sheldrick, 1997)'
_computing_structure_solution 'SHELXS-97 (Sheldrick, 1990)'
_diffrn_ambient_temperature 296(2)
_diffrn_measured_fraction_theta_full 1.000
_diffrn_measured_fraction_theta_max 1.000
_diffrn_measurement_device_type 'Siemens P4'
_diffrn_measurement_method omega
_diffrn_radiation_monochromator graphite
_diffrn_radiation_source 'normal-focus sealed tube'
_diffrn_radiation_type MoK\a
_diffrn_radiation_wavelength 0.71073
_diffrn_reflns_av_R_equivalents 0.0118
_diffrn_reflns_av_sigmaI/netI 0.0515
_diffrn_reflns_limit_h_max 17
_diffrn_reflns_limit_h_min -18
_diffrn_reflns_limit_k_max 0
_diffrn_reflns_limit_k_min -21
_diffrn_reflns_limit_l_max 7
_diffrn_reflns_limit_l_min 0
_diffrn_reflns_number 3199
_diffrn_reflns_theta_full 25.25
_diffrn_reflns_theta_max 25.25
_diffrn_reflns_theta_min 1.37
_diffrn_standards_interval_count 97
_diffrn_standards_number 3
_exptl_absorpt_coefficient_mu 0.123
_exptl_absorpt_correction_T_max 0.9853
_exptl_absorpt_correction_T_min 0.9319
_exptl_absorpt_correction_type none
_exptl_crystal_colour straw-yellow
_exptl_crystal_density_diffrn 1.501
_exptl_crystal_density_method 'not measured'
_exptl_crystal_description needles
_exptl_crystal_F_000 744
_exptl_crystal_size_max 0.58
_exptl_crystal_size_mid 0.34
_exptl_crystal_size_min 0.12
_refine_diff_density_max 0.567
_refine_diff_density_min -0.252
_refine_diff_density_rms 0.049
_refine_ls_extinction_coef 0.020(3)
_refine_ls_extinction_expression Fc^*^=kFc[1+0.001xFc^2^\l^3^/sin(2\q)]^-1/4^
_refine_ls_extinction_method SHELXL
_refine_ls_goodness_of_fit_ref 0.993
_refine_ls_hydrogen_treatment constr
_refine_ls_matrix_type full
_refine_ls_number_parameters 237
_refine_ls_number_reflns 2898
_refine_ls_number_restraints 0
_refine_ls_restrained_S_all 0.993
_refine_ls_R_factor_all 0.0983
_refine_ls_R_factor_gt 0.0545
_refine_ls_shift/su_max 0.000
_refine_ls_shift/su_mean 0.000
_refine_ls_structure_factor_coef Fsqd
_refine_ls_weighting_details 'calc w=1/[\s^2^(Fo^2^)+(0.0905P)^2^+0.1414P] where P=(Fo^2^+2Fc^2^)/3'
_refine_ls_weighting_scheme calc
_refine_ls_wR_factor_gt 0.1587
_refine_ls_wR_factor_ref 0.1745
_reflns_number_gt 1578
_reflns_number_total 2898
_reflns_threshold_expression >2sigma(I)
_cod_data_source_file 1267-1692.cff
_cod_data_source_block y1657
_cod_depositor_comments
;
The following automatic conversions were performed:
'_symmetry_cell_setting' value 'Monoclinic' changed to 'monoclinic'
according to '/home/saulius/struct/CIF-dictionaries/cif_core.dic'
dictionary named 'cif_core.dic' version 2.4.1 from 2010-06-29.

Automatic conversion script
Id: cif_fix_enum 1555 2011-01-17 13:19:09Z saulius 
;
_cod_original_sg_symbol_H-M P12(1)/c1
_cod_database_code 8101901

loop_
_symmetry_equiv_pos_as_xyz
'x, y, z'
'-x, y+1/2, -z+1/2'
'-x, -y, -z'
'x, -y-1/2, z-1/2'

loop_
_atom_site_label
_atom_site_type_symbol
_atom_site_fract_x
_atom_site_fract_y
_atom_site_fract_z
_atom_site_U_iso_or_equiv
_atom_site_adp_type
_atom_site_occupancy
_atom_site_symmetry_multiplicity
_atom_site_Wyckoff_symbol
_atom_site_calc_flag
_atom_site_refinement_flags
_atom_site_disorder_assembly
_atom_site_disorder_group
N1 N 0.65156(17) 0.55895(14) 0.7858(4) 0.0433(7) Uani 1 4 e d . . .
N2 N 0.64102(16) 0.59495(14) 0.5877(4) 0.0445(7) Uani 1 4 e d . . .
H2N H 0.6876 0.6073 0.5324 0.053 Uiso 1 4 e calc R . .
N3 N 0.7369(2) 0.51052(16) 1.1035(5) 0.0566(8) Uani 1 4 e d . . .
N4 N 0.29378(19) 0.66466(18) 0.1269(6) 0.0593(8) Uani 1 4 e d . . .
N5 N 0.61622(19) 0.67432(14) 0.1606(5) 0.0446(7) Uani 1 4 e d . . .
O1 O 0.8097(2) 0.50987(19) 1.2276(5) 0.0924(10) Uani 1 4 e d . . .
O2 O 0.6694(2) 0.48027(16) 1.1440(4) 0.0788(9) Uani 1 4 e d . . .
O3 O 0.22986(16) 0.63434(16) 0.1875(5) 0.0770(9) Uani 1 4 e d . . .
O4 O 0.28662(18) 0.70739(18) -0.0319(5) 0.0867(10) Uani 1 4 e d . . .
O5 O 0.59838(16) 0.70588(14) -0.0203(4) 0.0626(7) Uani 1 4 e d . . .
O6 O 0.69503(15) 0.66304(13) 0.2551(4) 0.0534(6) Uani 1 4 e d . . .
O7 O 1.0301(2) 0.69801(19) 0.6389(6) 0.1047(11) Uani 1 4 e d . . .
C1 C 0.8198(3) 0.6637(2) 0.8145(7) 0.0690(11) Uani 1 4 e d . . .
H1 H 0.7719 0.6929 0.8431 0.083 Uiso 1 4 e calc R . .
C2 C 0.8919(3) 0.6991(3) 0.7531(7) 0.0792(13) Uani 1 4 e d . . .
H2 H 0.8937 0.7516 0.7451 0.095 Uiso 1 4 e calc R . .
C3 C 0.9597(3) 0.6580(3) 0.7048(7) 0.0729(12) Uani 1 4 e d . . .
C4 C 0.9613(3) 0.5816(3) 0.7222(7) 0.0840(14) Uani 1 4 e d . . .
H4 H 1.0102 0.5543 0.6908 0.101 Uiso 1 4 e calc R . .
C5 C 0.8859(3) 0.5429(3) 0.7902(7) 0.0779(12) Uani 1 4 e d . . .
H5 H 0.8854 0.4905 0.8026 0.094 Uiso 1 4 e calc R . .
C6 C 0.8154(2) 0.5852(2) 0.8358(5) 0.0489(9) Uani 1 4 e d . . .
C7 C 0.7323(2) 0.55256(18) 0.8902(5) 0.0438(8) Uani 1 4 e d . . .
C8 C 0.5564(2) 0.61182(16) 0.4747(5) 0.0391(7) Uani 1 4 e d . . .
C9 C 0.4795(2) 0.59285(17) 0.5621(5) 0.0451(8) Uani 1 4 e d . . .
H9 H 0.4863 0.5682 0.6988 0.054 Uiso 1 4 e calc R . .
C10 C 0.3950(2) 0.60979(18) 0.4506(6) 0.0479(8) Uani 1 4 e d . . .
H10 H 0.3448 0.5963 0.5106 0.058 Uiso 1 4 e calc R . .
C11 C 0.3842(2) 0.64707(17) 0.2485(5) 0.0445(8) Uani 1 4 e d . . .
C12 C 0.4567(2) 0.66701(16) 0.1556(5) 0.0430(8) Uani 1 4 e d . . .
H12 H 0.4485 0.6919 0.0191 0.052 Uiso 1 4 e calc R . .
C13 C 0.5427(2) 0.64955(16) 0.2677(5) 0.0389(7) Uani 1 4 e d . . .
C14 C 1.0964(3) 0.6621(3) 0.5610(10) 0.119(2) Uani 1 4 e d . . .
H14A H 1.1133 0.6175 0.6483 0.143 Uiso 1 4 e calc R . .
H14B H 1.1476 0.6950 0.5707 0.143 Uiso 1 4 e calc R . .
H14C H 1.0756 0.6481 0.4083 0.143 Uiso 1 4 e calc R . .

loop_
_atom_site_aniso_label
_atom_site_aniso_U_11
_atom_site_aniso_U_22
_atom_site_aniso_U_33
_atom_site_aniso_U_23
_atom_site_aniso_U_13
_atom_site_aniso_U_12
N1 0.0489(16) 0.0403(14) 0.0422(16) 0.0027(12) 0.0119(13) 0.0009(12)
N2 0.0402(15) 0.0513(16) 0.0440(16) 0.0056(13) 0.0133(12) -0.0021(12)
N3 0.071(2) 0.0542(18) 0.0444(18) 0.0070(14) 0.0087(17) 0.0113(16)
N4 0.0491(18) 0.0613(19) 0.066(2) -0.0002(17) 0.0074(16) 0.0035(15)
N5 0.0540(17) 0.0342(14) 0.0512(18) 0.0007(13) 0.0243(14) 0.0008(13)
O1 0.084(2) 0.118(3) 0.0684(19) 0.0315(18) -0.0046(17) 0.0189(18)
O2 0.089(2) 0.083(2) 0.0680(18) 0.0262(15) 0.0254(16) -0.0124(16)
O3 0.0442(15) 0.095(2) 0.091(2) 0.0109(17) 0.0117(14) -0.0050(15)
O4 0.0648(18) 0.101(2) 0.088(2) 0.037(2) -0.0035(16) 0.0066(15)
O5 0.0719(17) 0.0625(15) 0.0602(16) 0.0262(13) 0.0301(13) 0.0119(12)
O6 0.0451(13) 0.0606(15) 0.0577(15) 0.0081(12) 0.0182(12) -0.0010(11)
O7 0.082(2) 0.115(3) 0.126(3) -0.002(2) 0.042(2) -0.015(2)
C1 0.058(2) 0.068(3) 0.084(3) 0.003(2) 0.018(2) -0.0111(19)
C2 0.073(3) 0.079(3) 0.090(3) 0.001(2) 0.025(3) -0.010(2)
C3 0.073(3) 0.075(3) 0.072(3) -0.004(2) 0.018(2) -0.014(2)
C4 0.048(2) 0.126(4) 0.082(3) -0.009(3) 0.021(2) 0.019(2)
C5 0.067(3) 0.081(3) 0.088(3) -0.013(2) 0.021(2) 0.007(2)
C6 0.0417(18) 0.059(2) 0.046(2) -0.0007(17) 0.0079(15) 0.0044(16)
C7 0.0474(19) 0.0413(17) 0.0436(19) 0.0015(15) 0.0108(15) 0.0045(15)
C8 0.0428(17) 0.0348(16) 0.0408(18) -0.0010(14) 0.0105(14) -0.0040(13)
C9 0.0479(19) 0.0470(18) 0.0414(19) 0.0071(15) 0.0109(15) -0.0061(15)
C10 0.0457(19) 0.0507(19) 0.051(2) 0.0010(16) 0.0188(16) -0.0051(15)
C11 0.0431(18) 0.0402(17) 0.049(2) -0.0015(15) 0.0059(15) -0.0006(14)
C12 0.055(2) 0.0338(16) 0.0416(18) 0.0030(14) 0.0118(16) 0.0009(15)
C13 0.0436(17) 0.0348(16) 0.0414(18) -0.0018(14) 0.0154(14) -0.0029(13)
C14 0.064(3) 0.158(5) 0.140(5) 0.003(4) 0.035(3) 0.023(3)

loop_
_atom_type_symbol
_atom_type_description
_atom_type_scat_dispersion_real
_atom_type_scat_dispersion_imag
_atom_type_scat_source
C C 0.0033 0.0016 'International Tables Vol C Tables 4.2.6.8 and 6.1.1.4'
H H 0.0000 0.0000 'International Tables Vol C Tables 4.2.6.8 and 6.1.1.4'
N N 0.0061 0.0033 'International Tables Vol C Tables 4.2.6.8 and 6.1.1.4'
O O 0.0106 0.0060 'International Tables Vol C Tables 4.2.6.8 and 6.1.1.4'

loop_
_geom_angle_atom_site_label_1
_geom_angle_atom_site_label_2
_geom_angle_atom_site_label_3
_geom_angle
_geom_angle_site_symmetry_1
_geom_angle_site_symmetry_3
_geom_angle_publ_flag
C7 N1 N2 115.9(3) . . ?
N1 N2 C8 120.1(2) . . ?
N1 N2 H2N 119.9 . . ?
C8 N2 H2N 119.9 . . ?
O2 N3 O1 124.4(3) . . ?
O2 N3 C7 119.3(3) . . ?
O1 N3 C7 116.3(3) . . ?
O3 N4 O4 123.6(3) . . ?
O3 N4 C11 118.0(3) . . ?
O4 N4 C11 118.4(3) . . ?
O5 N5 O6 122.0(3) . . ?
O5 N5 C13 118.9(3) . . ?
O6 N5 C13 119.2(3) . . ?
C14 O7 C3 121.1(4) . . ?
C2 C1 C6 122.3(4) . . ?
C2 C1 H1 118.8 . . ?
C6 C1 H1 118.8 . . ?
C3 C2 C1 119.5(4) . . ?
C3 C2 H2 120.3 . . ?
C1 C2 H2 120.3 . . ?
C2 C3 C4 122.1(4) . . ?
C2 C3 O7 116.2(4) . . ?
C4 C3 O7 121.7(4) . . ?
C3 C4 C5 119.3(4) . . ?
C3 C4 H4 120.4 . . ?
C5 C4 H4 120.4 . . ?
C6 C5 C4 118.5(4) . . ?
C6 C5 H5 120.7 . . ?
C4 C5 H5 120.7 . . ?
C5 C6 C1 118.2(4) . . ?
C5 C6 C7 123.7(3) . . ?
C1 C6 C7 117.9(3) . . ?
N1 C7 C6 129.0(3) . . ?
N1 C7 N3 111.8(3) . . ?
C6 C7 N3 119.1(3) . . ?
N2 C8 C9 121.0(3) . . ?
N2 C8 C13 121.8(3) . . ?
C9 C8 C13 117.2(3) . . ?
C10 C9 C8 121.3(3) . . ?
C10 C9 H9 119.3 . . ?
C8 C9 H9 119.3 . . ?
C9 C10 C11 119.9(3) . . ?
C9 C10 H10 120.1 . . ?
C11 C10 H10 120.1 . . ?
C12 C11 C10 121.3(3) . . ?
C12 C11 N4 118.5(3) . . ?
C10 C11 N4 120.2(3) . . ?
C11 C12 C13 119.0(3) . . ?
C11 C12 H12 120.5 . . ?
C13 C12 H12 120.5 . . ?
C12 C13 C8 121.3(3) . . ?
C12 C13 N5 115.6(3) . . ?
C8 C13 N5 123.1(3) . . ?
O7 C14 H14A 109.5 . . ?
O7 C14 H14B 109.5 . . ?
H14A C14 H14B 109.5 . . ?
O7 C14 H14C 109.5 . . ?
H14A C14 H14C 109.5 . . ?
H14B C14 H14C 109.5 . . ?

loop_
_geom_bond_atom_site_label_1
_geom_bond_atom_site_label_2
_geom_bond_distance
_geom_bond_site_symmetry_2
_geom_bond_publ_flag
N1 C7 1.272(4) . ?
N1 N2 1.349(3) . ?
N2 C8 1.368(4) . ?
N2 H2N 0.8600 . ?
N3 O2 1.214(4) . ?
N3 O1 1.215(4) . ?
N3 C7 1.489(4) . ?
N4 O3 1.217(4) . ?
N4 O4 1.218(4) . ?
N4 C11 1.462(4) . ?
N5 O5 1.222(3) . ?
N5 O6 1.239(3) . ?
N5 C13 1.452(4) . ?
O7 C14 1.341(5) . ?
O7 C3 1.395(5) . ?
C1 C2 1.364(5) . ?
C1 C6 1.397(5) . ?
C1 H1 0.9300 . ?
C2 C3 1.330(6) . ?
C2 H2 0.9300 . ?
C3 C4 1.354(6) . ?
C4 C5 1.451(6) . ?
C4 H4 0.9300 . ?
C5 C6 1.369(5) . ?
C5 H5 0.9300 . ?
C6 C7 1.471(4) . ?
C8 C9 1.402(4) . ?
C8 C13 1.409(4) . ?
C9 C10 1.364(4) . ?
C9 H9 0.9300 . ?
C10 C11 1.382(4) . ?
C10 H10 0.9300 . ?
C11 C12 1.365(4) . ?
C12 C13 1.387(4) . ?
C12 H12 0.9300 . ?
C14 H14A 0.9600 . ?
C14 H14B 0.9600 . ?
C14 H14C 0.9600 . ?

loop_
_geom_hbond_atom_site_label_D
_geom_hbond_atom_site_label_H
_geom_hbond_atom_site_label_A
_geom_hbond_distance_DH
_geom_hbond_distance_HA
_geom_hbond_distance_DA
_geom_hbond_angle_DHA
_geom_hbond_site_symmetry_A
N2 H2N O6 0.86 1.98 2.613(3) 129.7 .

loop_
_geom_torsion_atom_site_label_1
_geom_torsion_atom_site_label_2
_geom_torsion_atom_site_label_3
_geom_torsion_atom_site_label_4
_geom_torsion
_geom_torsion_site_symmetry_1
_geom_torsion_site_symmetry_2
_geom_torsion_site_symmetry_3
_geom_torsion_site_symmetry_4
_geom_torsion_publ_flag
C7 N1 N2 C8 -172.9(3) . . . . ?
C6 C1 C2 C3 2.1(7) . . . . ?
C1 C2 C3 C4 -2.5(7) . . . . ?
C1 C2 C3 O7 178.7(4) . . . . ?
C14 O7 C3 C2 -171.9(5) . . . . ?
C14 O7 C3 C4 9.2(7) . . . . ?
C2 C3 C4 C5 1.6(7) . . . . ?
O7 C3 C4 C5 -179.6(4) . . . . ?
C3 C4 C5 C6 -0.3(6) . . . . ?
C4 C5 C6 C1 0.0(6) . . . . ?
C4 C5 C6 C7 175.3(3) . . . . ?
C2 C1 C6 C5 -0.9(6) . . . . ?
C2 C1 C6 C7 -176.5(4) . . . . ?
N2 N1 C7 C6 6.5(5) . . . . ?
N2 N1 C7 N3 -178.6(2) . . . . ?
C5 C6 C7 N1 -118.1(4) . . . . ?
C1 C6 C7 N1 57.2(5) . . . . ?
C5 C6 C7 N3 67.3(4) . . . . ?
C1 C6 C7 N3 -117.3(4) . . . . ?
O2 N3 C7 N1 8.2(4) . . . . ?
O1 N3 C7 N1 -171.1(3) . . . . ?
O2 N3 C7 C6 -176.4(3) . . . . ?
O1 N3 C7 C6 4.4(4) . . . . ?
N1 N2 C8 C9 0.5(4) . . . . ?
N1 N2 C8 C13 179.8(3) . . . . ?
N2 C8 C9 C10 179.7(3) . . . . ?
C13 C8 C9 C10 0.4(4) . . . . ?
C8 C9 C10 C11 -0.7(5) . . . . ?
C9 C10 C11 C12 0.6(5) . . . . ?
C9 C10 C11 N4 179.3(3) . . . . ?
O3 N4 C11 C12 166.0(3) . . . . ?
O4 N4 C11 C12 -12.4(5) . . . . ?
O3 N4 C11 C10 -12.8(5) . . . . ?
O4 N4 C11 C10 168.8(3) . . . . ?
C10 C11 C12 C13 -0.2(5) . . . . ?
N4 C11 C12 C13 -179.0(3) . . . . ?
C11 C12 C13 C8 0.0(4) . . . . ?
C11 C12 C13 N5 -178.5(3) . . . . ?
N2 C8 C13 C12 -179.4(3) . . . . ?
C9 C8 C13 C12 -0.1(4) . . . . ?
N2 C8 C13 N5 -1.0(4) . . . . ?
C9 C8 C13 N5 178.3(3) . . . . ?
O5 N5 C13 C12 -2.4(4) . . . . ?
O6 N5 C13 C12 177.5(3) . . . . ?
O5 N5 C13 C8 179.1(3) . . . . ?
O6 N5 C13 C8 -1.0(4) . . . . ?
